data_7047706
loop_
_publ_author_name
'Enriquez, Jos\'e S'
'Yu, Meng'
'Bouley, Bailey S.'
'Xie, Da'
'Que, Emily L.'

_publ_section_title
;
 Copper(ii) complexes for cysteine detection using <sup>19</sup>F magnetic
 resonance.
;
_journal_issue 42
_journal_name_full 'Dalton transactions (Cambridge, England : 2003)'
_journal_page_first 15024
_journal_page_last 15030
_journal_paper_doi 10.1039/c8dt03780a
_journal_volume 47
_journal_year 2018
_chemical_formula_moiety 'C14 H26 Cu F6 N4, 2(Cl O4)'
_chemical_formula_sum 'C14 H26 Cl2 Cu F6 N4 O8'
_chemical_formula_weight 626.83
_space_group_crystal_system triclinic
_space_group_IT_number 2
_space_group_name_Hall '-P 1'
_space_group_name_H-M_alt 'P -1'
_symmetry_space_group_name_Hall '-P 1'
_symmetry_space_group_name_H-M 'P -1'
_atom_sites_solution_hydrogens geom
_atom_sites_solution_primary dual
_audit_creation_date 2017-11-21
_audit_creation_method
;
Olex2 1.2
(compiled 2017.08.10 svn.r3458 for OlexSys, GUI svn.r5381)
;
_audit_update_record
;
2018-06-22 deposited with the CCDC.
2018-10-04 downloaded from the CCDC.
;
_cell_angle_alpha 71.597(7)
_cell_angle_beta 70.183(7)
_cell_angle_gamma 72.123(7)
_cell_formula_units_Z 1
_cell_length_a 8.176(2)
_cell_length_b 8.598(2)
_cell_length_c 9.537(3)
_cell_measurement_reflns_used 6114
_cell_measurement_temperature 296
_cell_measurement_theta_max 26.82
_cell_measurement_theta_min 2.336
_cell_volume 583.3(3)
_computing_cell_refinement 'Apex II release 2010, Bruker AXS, Inc.'
_computing_data_collection 'Apex II release 2010, Bruker AXS, Inc.'
_computing_data_reduction 'Apex II release 2010, Bruker AXS, Inc.'
_computing_molecular_graphics 'Olex2 (Dolomanov et al., 2009)'
_computing_publication_material 'Olex2 (Dolomanov et al., 2009)'
_computing_structure_refinement 'ShelXL (Sheldrick, 2015)'
_computing_structure_solution 'ShelXT (Sheldrick, 2015)'
_diffrn_ambient_temperature 296
_diffrn_measured_fraction_theta_full 0.997
_diffrn_measured_fraction_theta_max 0.997
_diffrn_measurement_device_type 'Nonius Kappa CCD with Bruker Apex II CCD'
_diffrn_measurement_method \w-scans
_diffrn_radiation_monochromator graphite
_diffrn_radiation_type MoK\a
_diffrn_radiation_wavelength 0.71073
_diffrn_reflns_av_R_equivalents 0.2362
_diffrn_reflns_av_unetI/netI 0.0943
_diffrn_reflns_Laue_measured_fraction_full 0.997
_diffrn_reflns_Laue_measured_fraction_max 0.997
_diffrn_reflns_limit_h_max 9
_diffrn_reflns_limit_h_min -9
_diffrn_reflns_limit_k_max 10
_diffrn_reflns_limit_k_min -10
_diffrn_reflns_limit_l_max 9
_diffrn_reflns_limit_l_min -11
_diffrn_reflns_number 12193
_diffrn_reflns_point_group_measured_fraction_full 0.997
_diffrn_reflns_point_group_measured_fraction_max 0.997
_diffrn_reflns_theta_full 25.022
_diffrn_reflns_theta_max 25.022
_diffrn_reflns_theta_min 2.336
_diffrn_source 'sealed fine-focus tube'
_diffrn_source_type 'Nonius Kappa CCD with Bruker Apex II CCD'
_exptl_absorpt_coefficient_mu 1.262
_exptl_absorpt_correction_T_max 1.00
_exptl_absorpt_correction_T_min 0.833
_exptl_absorpt_correction_type multi-scan
_exptl_absorpt_process_details 'SADABS. Sheldrick, G. M. (2008). Bruker AXS Inc., Madison, WI, USA.'
_exptl_crystal_colour 'clear violet'
_exptl_crystal_colour_lustre clear
_exptl_crystal_colour_primary violet
_exptl_crystal_density_diffrn 1.785
_exptl_crystal_description prism
_exptl_crystal_F_000 319
_exptl_crystal_size_max 0.281
_exptl_crystal_size_mid 0.276
_exptl_crystal_size_min 0.235
_refine_diff_density_max 0.681
_refine_diff_density_min -0.956
_refine_diff_density_rms 0.118
_refine_ls_extinction_method none
_refine_ls_goodness_of_fit_ref 1.094
_refine_ls_hydrogen_treatment constr
_refine_ls_matrix_type full
_refine_ls_number_parameters 160
_refine_ls_number_reflns 2055
_refine_ls_number_restraints 0
_refine_ls_restrained_S_all 1.094
_refine_ls_R_factor_all 0.0601
_refine_ls_R_factor_gt 0.0533
_refine_ls_shift/su_max 0.000
_refine_ls_shift/su_mean 0.000
_refine_ls_structure_factor_coef Fsqd
_refine_ls_weighting_details 'w=1/[\s^2^(Fo^2^)+(0.0740P)^2^] where P=(Fo^2^+2Fc^2^)/3'
_refine_ls_weighting_scheme calc
_refine_ls_wR_factor_gt 0.1299
_refine_ls_wR_factor_ref 0.1339
_reflns_Friedel_coverage 0.000
_reflns_number_gt 1753
_reflns_number_total 2055
_reflns_threshold_expression 'I > 2\s(I)'
_cod_data_source_file c8dt03780a2.cif
_cod_data_source_block cucyclamcf6_true
_cod_depositor_comments 'Adding full bibliography for 7047706--7047708.cif.'
_cod_database_code 7047706
_shelx_shelxl_version_number 2016/6
_shelx_space_group_comment
;
The symmetry employed for this shelxl refinement is uniquely defined
by the following loop, which should always be used as a source of
symmetry information in preference to the above space-group names.
They are only intended as comments.
;
_shelx_estimated_absorpt_t_max 0.756
_shelx_estimated_absorpt_t_min 0.718
_olex2_refinement_description
;
1. Fixed Uiso
 At 1.2 times of:
  All C(H,H) groups, All N(H) groups
2.a Ternary CH refined with riding coordinates:
 N2(H2)
2.b Secondary CH2 refined with riding coordinates:
 C2(H2A,H2B), C3(H3A,H3B), C4(H4A,H4B), C5(H5A,H5B), C6(H6A,H6B), C7(H7A,H7B)
;
_olex2_submission_special_instructions 'No special instructions were received'

loop_
_space_group_symop_operation_xyz
'x, y, z'
'-x, -y, -z'

loop_
_atom_site_label
_atom_site_type_symbol
_atom_site_fract_x
_atom_site_fract_y
_atom_site_fract_z
_atom_site_U_iso_or_equiv
_atom_site_adp_type
_atom_site_occupancy
_atom_site_site_symmetry_order
_atom_site_calc_flag
_atom_site_refinement_flags_posn
_atom_site_refinement_flags_adp
_atom_site_refinement_flags_occupancy
Cu1 Cu 0.500000 0.500000 0.500000 0.0201(2) Uani 1 2 d S T P
F1 F 0.8469(4) 0.8087(4) 0.0087(3) 0.0786(9) Uani 1 1 d . . .
F2 F 0.6415(4) 1.0039(4) 0.0862(4) 0.1002(11) Uani 1 1 d . . .
F3 F 0.8808(5) 0.9336(4) 0.1513(3) 0.0945(11) Uani 1 1 d . . .
N1 N 0.5508(4) 0.6723(3) 0.2834(3) 0.0280(6) Uani 1 1 d . . .
N2 N 0.2901(4) 0.6765(3) 0.5685(3) 0.0282(6) Uani 1 1 d . . .
H2 H 0.184896 0.641971 0.571776 0.034 Uiso 1 1 calc R . .
C1 C 0.7647(6) 0.8731(5) 0.1288(4) 0.0488(10) Uani 1 1 d . . .
C2 C 0.6947(5) 0.7487(4) 0.2731(4) 0.0348(8) Uani 1 1 d . . .
H2A H 0.795338 0.657410 0.292298 0.042 Uiso 1 1 calc R . .
H2B H 0.653496 0.804317 0.356927 0.042 Uiso 1 1 calc R . .
C3 C 0.2993(5) 0.8350(4) 0.4466(4) 0.0425(9) Uani 1 1 d . . .
H3A H 0.374834 0.893951 0.459993 0.051 Uiso 1 1 calc R . .
H3B H 0.181025 0.907537 0.454082 0.051 Uiso 1 1 calc R . .
C4 C 0.3737(5) 0.7944(5) 0.2925(4) 0.0432(10) Uani 1 1 d . . .
H4A H 0.387583 0.896773 0.213388 0.052 Uiso 1 1 calc R . .
H4B H 0.291498 0.746304 0.275038 0.052 Uiso 1 1 calc R . .
C5 C 0.5946(5) 0.5875(5) 0.1565(4) 0.0408(9) Uani 1 1 d . . .
H5A H 0.610544 0.670822 0.059662 0.049 Uiso 1 1 calc R . .
H5B H 0.494204 0.542421 0.168403 0.049 Uiso 1 1 calc R . .
C6 C 0.7600(5) 0.4469(5) 0.1499(4) 0.0455(10) Uani 1 1 d . . .
H6A H 0.791745 0.414236 0.053857 0.055 Uiso 1 1 calc R . .
H6B H 0.857221 0.489418 0.149334 0.055 Uiso 1 1 calc R . .
C7 C 0.2571(5) 0.7078(5) 0.7202(4) 0.0403(9) Uani 1 1 d . . .
H7A H 0.148425 0.793789 0.738940 0.048 Uiso 1 1 calc R . .
H7B H 0.354427 0.750806 0.718961 0.048 Uiso 1 1 calc R . .
Cl1 Cl 0.20383(11) 0.33889(11) 0.34954(10) 0.0373(3) Uani 1 1 d . . .
O1 O 0.3364(5) 0.2319(5) 0.2626(5) 0.1003(14) Uani 1 1 d . . .
O2 O 0.0863(4) 0.2484(4) 0.4721(4) 0.0771(10) Uani 1 1 d . . .
O3 O 0.2842(4) 0.4207(4) 0.4096(3) 0.0585(9) Uani 1 1 d . . .
O4 O 0.1046(6) 0.4663(6) 0.2543(5) 0.1052(15) Uani 1 1 d . . .

loop_
_atom_site_aniso_label
_atom_site_aniso_U_11
_atom_site_aniso_U_22
_atom_site_aniso_U_33
_atom_site_aniso_U_23
_atom_site_aniso_U_13
_atom_site_aniso_U_12
Cu1 0.0159(3) 0.0213(3) 0.0194(3) -0.0038(2) -0.0016(2) -0.0039(2)
F1 0.101(2) 0.0852(18) 0.0409(14) -0.0194(12) 0.0274(14) -0.0559(17)
F2 0.088(2) 0.0617(18) 0.089(2) 0.0301(15) 0.0049(18) -0.0138(16)
F3 0.113(3) 0.120(3) 0.0726(18) -0.0086(17) 0.0010(18) -0.101(2)
N1 0.0243(15) 0.0337(15) 0.0245(14) -0.0022(11) -0.0054(11) -0.0104(12)
N2 0.0202(15) 0.0301(14) 0.0332(15) -0.0107(11) -0.0017(12) -0.0068(11)
C1 0.050(3) 0.051(2) 0.037(2) -0.0042(17) 0.0034(19) -0.023(2)
C2 0.035(2) 0.0398(19) 0.0289(18) -0.0024(14) -0.0041(15) -0.0191(16)
C3 0.030(2) 0.0284(18) 0.056(2) -0.0033(16) -0.0067(17) -0.0003(15)
C4 0.038(2) 0.038(2) 0.043(2) 0.0080(15) -0.0163(17) -0.0045(16)
C5 0.043(2) 0.061(2) 0.0223(18) -0.0041(15) -0.0072(16) -0.0238(19)
C6 0.042(2) 0.070(3) 0.0290(19) -0.0242(18) 0.0016(17) -0.019(2)
C7 0.031(2) 0.047(2) 0.046(2) -0.0266(17) -0.0015(17) -0.0068(17)
Cl1 0.0293(5) 0.0477(6) 0.0417(5) -0.0182(4) -0.0107(4) -0.0090(4)
O1 0.075(3) 0.098(3) 0.129(3) -0.077(3) 0.016(2) -0.018(2)
O2 0.055(2) 0.094(3) 0.088(2) -0.0163(19) -0.0014(18) -0.051(2)
O3 0.064(2) 0.087(2) 0.0450(16) -0.0121(14) -0.0168(14) -0.0469(18)
O4 0.099(3) 0.127(3) 0.091(3) -0.005(2) -0.070(3) 0.001(3)

loop_
_atom_type_symbol
_atom_type_description
_atom_type_scat_dispersion_real
_atom_type_scat_dispersion_imag
_atom_type_scat_source
C C 0.0033 0.0016 'International Tables Vol C Tables 4.2.6.8 and 6.1.1.4'
H H 0.0000 0.0000 'International Tables Vol C Tables 4.2.6.8 and 6.1.1.4'
Cl Cl 0.1484 0.1585 'International Tables Vol C Tables 4.2.6.8 and 6.1.1.4'
Cu Cu 0.3201 1.2651 'International Tables Vol C Tables 4.2.6.8 and 6.1.1.4'
F F 0.0171 0.0103 'International Tables Vol C Tables 4.2.6.8 and 6.1.1.4'
N N 0.0061 0.0033 'International Tables Vol C Tables 4.2.6.8 and 6.1.1.4'
O O 0.0106 0.0060 'International Tables Vol C Tables 4.2.6.8 and 6.1.1.4'

loop_
_geom_angle_atom_site_label_1
_geom_angle_atom_site_label_2
_geom_angle_atom_site_label_3
_geom_angle
_geom_angle_site_symmetry_1
_geom_angle_site_symmetry_3
N1 Cu1 N1 180.0 . 2_666
N2 Cu1 N1 92.84(11) 2_666 .
N2 Cu1 N1 87.16(11) 2_666 2_666
N2 Cu1 N1 92.84(11) . 2_666
N2 Cu1 N1 87.16(11) . .
N2 Cu1 N2 180.0 2_666 .
C2 N1 Cu1 108.07(18) . .
C2 N1 C4 113.1(3) . .
C2 N1 C5 112.8(3) . .
C4 N1 Cu1 101.46(19) . .
C5 N1 Cu1 110.9(2) . .
C5 N1 C4 110.0(3) . .
C3 N2 Cu1 108.0(2) . .
C7 N2 Cu1 118.4(2) . .
C7 N2 C3 110.6(3) . .
F1 C1 F2 105.8(4) . .
F1 C1 F3 106.7(3) . .
F1 C1 C2 114.2(3) . .
F2 C1 C2 114.3(3) . .
F3 C1 F2 106.3(4) . .
F3 C1 C2 109.1(4) . .
N1 C2 C1 120.3(3) . .
N2 C3 C4 109.5(3) . .
C3 C4 N1 110.4(3) . .
N1 C5 C6 114.1(3) . .
C7 C6 C5 115.0(3) 2_666 .
N2 C7 C6 113.5(3) . 2_666
O1 Cl1 O2 111.2(2) . .
O1 Cl1 O3 110.0(2) . .
O1 Cl1 O4 109.7(3) . .
O2 Cl1 O3 109.57(19) . .
O4 Cl1 O2 109.2(2) . .
O4 Cl1 O3 107.2(2) . .

loop_
_geom_bond_atom_site_label_1
_geom_bond_atom_site_label_2
_geom_bond_distance
_geom_bond_site_symmetry_2
Cu1 N1 2.121(2) .
Cu1 N1 2.121(2) 2_666
Cu1 N2 1.985(3) 2_666
Cu1 N2 1.985(3) .
F1 C1 1.311(5) .
F2 C1 1.318(5) .
F3 C1 1.316(5) .
N1 C2 1.477(4) .
N1 C4 1.499(4) .
N1 C5 1.493(5) .
N2 C3 1.489(4) .
N2 C7 1.475(4) .
C1 C2 1.510(5) .
C3 C4 1.496(5) .
C5 C6 1.510(6) .
C6 C7 1.510(5) 2_666
Cl1 O1 1.403(4) .
Cl1 O2 1.420(3) .
Cl1 O3 1.431(3) .
Cl1 O4 1.417(3) .
